data_7009975
loop_
_publ_author_name
'Burrell, Anthony K.'
'Steedman, Andrew J.'

_publ_section_title
;
 A systematic route to mixed imido complexes of rhenium
;
_journal_issue 15
_journal_name_full 'Journal of the Chemical Society, Dalton Transactions'
_journal_page_first 2501
_journal_paper_doi 10.1039/b004938g
_journal_year 2000
_chemical_formula_moiety 'C34 H47 Cl N3 Re'
_chemical_formula_sum 'C34 H47 Cl N3 Re'
_chemical_formula_weight 719.40
_chemical_name_systematic
; 
 ? 
;
_space_group_IT_number 2
_symmetry_cell_setting triclinic
_symmetry_space_group_name_Hall '-P 1'
_symmetry_space_group_name_H-M 'P -1'
_atom_sites_solution_hydrogens geom
_atom_sites_solution_primary direct
_atom_sites_solution_secondary difmap
_audit_creation_method SHELXL-97
_cell_angle_alpha 80.3510(10)
_cell_angle_beta 72.8540(10)
_cell_angle_gamma 81.98
_cell_formula_units_Z 2
_cell_length_a 10.6026(2)
_cell_length_b 10.6126(2)
_cell_length_c 15.93340(10)
_cell_measurement_reflns_used 7245
_cell_measurement_temperature 200(2)
_cell_measurement_theta_max 27.48
_cell_measurement_theta_min 1.35
_cell_volume 1681.18(5)
_computing_cell_refinement 'Bruker SMART'
_computing_data_collection 'Bruker SMART'
_computing_data_reduction 'Bruker SHELXTL'
_computing_molecular_graphics 'XPMA (Zsolnai, 1994)'
_computing_publication_material 'SHELXL-97 (Sheldrick, 1997)'
_computing_structure_refinement 'SHELXL-97 (Sheldrick, 1997)'
_computing_structure_solution 'SHELXS-97 (Sheldrick, 1990)'
_diffrn_ambient_temperature 200(2)
_diffrn_measured_fraction_theta_full 0.000
_diffrn_measured_fraction_theta_max 0.949
_diffrn_measurement_device_type 'Siemens SMART CCD area-detector'
_diffrn_measurement_method '\w scans'
_diffrn_radiation_monochromator graphite
_diffrn_radiation_source 'fine-focus sealed tube'
_diffrn_radiation_type MoK\a
_diffrn_radiation_wavelength 0.71073
_diffrn_reflns_av_R_equivalents 0.0205
_diffrn_reflns_av_sigmaI/netI 0.0291
_diffrn_reflns_limit_h_max 13
_diffrn_reflns_limit_h_min -13
_diffrn_reflns_limit_k_max 13
_diffrn_reflns_limit_k_min -13
_diffrn_reflns_limit_l_max 20
_diffrn_reflns_limit_l_min -20
_diffrn_reflns_number 16481
_diffrn_reflns_theta_full 0.50
_diffrn_reflns_theta_max 27.48
_diffrn_reflns_theta_min 1.35
_exptl_absorpt_coefficient_mu 3.718
_exptl_absorpt_correction_T_max 0.8077
_exptl_absorpt_correction_T_min 0.3323
_exptl_absorpt_correction_type multi-scan
_exptl_absorpt_process_details '(Blessing, 1995)'
_exptl_crystal_colour green
_exptl_crystal_density_diffrn 1.421
_exptl_crystal_density_method 'not measured'
_exptl_crystal_description plate
_exptl_crystal_F_000 728
_exptl_crystal_size_max 0.38
_exptl_crystal_size_mid 0.17
_exptl_crystal_size_min 0.06
_refine_diff_density_max 0.628
_refine_diff_density_min -1.051
_refine_diff_density_rms 0.082
_refine_ls_extinction_method none
_refine_ls_goodness_of_fit_ref 0.704
_refine_ls_hydrogen_treatment mixed
_refine_ls_matrix_type full
_refine_ls_number_parameters 352
_refine_ls_number_reflns 7301
_refine_ls_number_restraints 0
_refine_ls_restrained_S_all 0.704
_refine_ls_R_factor_all 0.0253
_refine_ls_R_factor_gt 0.0214
_refine_ls_shift/su_max 0.019
_refine_ls_shift/su_mean 0.001
_refine_ls_structure_factor_coef Fsqd
_refine_ls_weighting_details 'calc w=1/[\s^2^(Fo^2^)+(0.1000P)^2^+0.0000P] where P=(Fo^2^+2Fc^2^)/3'
_refine_ls_weighting_scheme calc
_refine_ls_wR_factor_gt 0.0707
_refine_ls_wR_factor_ref 0.0813
_reflns_number_gt 6755
_reflns_number_total 7301
_reflns_threshold_expression >2sigma(I)
_cod_data_source_file b004938g.txt
_cod_data_source_block retbu
_cod_original_cell_volume 1681.19(5)
_cod_original_sg_symbol_H-M P-1
_cod_database_code 7009975

loop_
_symmetry_equiv_pos_as_xyz
'x, y, z'
'-x, -y, -z'

loop_
_atom_site_label
_atom_site_type_symbol
_atom_site_fract_x
_atom_site_fract_y
_atom_site_fract_z
_atom_site_U_iso_or_equiv
_atom_site_adp_type
_atom_site_occupancy
_atom_site_symmetry_multiplicity
_atom_site_calc_flag
_atom_site_refinement_flags
_atom_site_disorder_assembly
_atom_site_disorder_group
Re1 Re 0.918293(9) 0.638887(9) 0.716218(7) 0.02584(6) Uani 1 1 d . . .
Cl1 Cl 1.10591(9) 0.71208(9) 0.61483(6) 0.0459(2) Uani 1 1 d . . .
N1 N 0.9030(3) 0.6962(3) 0.81552(19) 0.0333(6) Uani 1 1 d . . .
C1A C 0.8751(3) 0.7345(3) 0.8987(2) 0.0331(6) Uani 1 1 d . . .
C2A C 0.7447(4) 0.7705(3) 0.9457(2) 0.0378(7) Uani 1 1 d . . .
C3A C 0.7234(4) 0.8095(4) 1.0279(3) 0.0525(9) Uani 1 1 d . . .
H3AA H 0.6355 0.8327 1.0616 0.063 Uiso 1 1 calc R . .
C4A C 0.8290(5) 0.8150(5) 1.0615(3) 0.0673(13) Uani 1 1 d . . .
H4AA H 0.8125 0.8431 1.1177 0.081 Uiso 1 1 calc R . .
C5A C 0.9557(5) 0.7809(6) 1.0152(4) 0.0742(15) Uani 1 1 d . . .
H5AA H 1.0263 0.7860 1.0395 0.089 Uiso 1 1 calc R . .
C6A C 0.9845(4) 0.7382(5) 0.9317(3) 0.0554(10) Uani 1 1 d . . .
C7A C 0.6301(4) 0.7649(4) 0.9072(3) 0.0502(9) Uani 1 1 d . . .
H7AA H 0.6685 0.7542 0.8432 0.060 Uiso 1 1 calc R . .
C8A C 0.5565(5) 0.6490(5) 0.9531(5) 0.0809(18) Uani 1 1 d . . .
H8AA H 0.6188 0.5714 0.9487 0.121 Uiso 1 1 calc R . .
H8AB H 0.4879 0.6419 0.9247 0.121 Uiso 1 1 calc R . .
H8AC H 0.5150 0.6586 1.0157 0.121 Uiso 1 1 calc R . .
C9A C 0.5362(5) 0.8877(5) 0.9127(4) 0.0621(12) Uani 1 1 d . . .
H9AA H 0.5858 0.9612 0.8818 0.093 Uiso 1 1 calc R . .
H9AB H 0.4956 0.8994 0.9750 0.093 Uiso 1 1 calc R . .
H9AC H 0.4666 0.8815 0.8849 0.093 Uiso 1 1 calc R . .
C10A C 1.1246(5) 0.6962(7) 0.8809(4) 0.0848(19) Uani 1 1 d . . .
H10A H 1.1196 0.6745 0.8233 0.102 Uiso 1 1 calc R . .
C11A C 1.1817(8) 0.5809(8) 0.9247(8) 0.174(6) Uani 1 1 d . . .
H11A H 1.1229 0.5125 0.9370 0.261 Uiso 1 1 calc R . .
H11B H 1.1923 0.5988 0.9805 0.261 Uiso 1 1 calc R . .
H11C H 1.2685 0.5535 0.8861 0.261 Uiso 1 1 calc R . .
C12A C 1.2123(9) 0.8048(10) 0.8583(8) 0.161(5) Uani 1 1 d . . .
H12A H 1.3024 0.7746 0.8261 0.242 Uiso 1 1 calc R . .
H12B H 1.2141 0.8342 0.9130 0.242 Uiso 1 1 calc R . .
H12C H 1.1771 0.8760 0.8212 0.242 Uiso 1 1 calc R . .
N2 N 0.7839(3) 0.6991(2) 0.67377(17) 0.0304(5) Uani 1 1 d . . .
C1B C 0.6656(3) 0.7424(3) 0.65338(19) 0.0266(6) Uani 1 1 d . . .
C2B C 0.5891(3) 0.6534(3) 0.6387(2) 0.0342(7) Uani 1 1 d . . .
C3B C 0.4761(4) 0.7022(4) 0.6122(3) 0.0482(9) Uani 1 1 d . . .
H3BA H 0.4233 0.6446 0.6014 0.058 Uiso 1 1 calc R . .
C4B C 0.4392(4) 0.8321(4) 0.6012(3) 0.0534(10) Uani 1 1 d . . .
H4BA H 0.3615 0.8632 0.5832 0.064 Uiso 1 1 calc R . .
C5B C 0.5150(4) 0.9176(3) 0.6165(3) 0.0439(8) Uani 1 1 d . . .
H5BA H 0.4889 1.0071 0.6078 0.053 Uiso 1 1 calc R . .
C6B C 0.6276(3) 0.8756(3) 0.6441(2) 0.0322(7) Uani 1 1 d . . .
C7B C 0.6256(4) 0.5106(3) 0.6547(3) 0.0416(8) Uani 1 1 d . . .
H7BA H 0.7169 0.4975 0.6624 0.050 Uiso 1 1 calc R . .
C8B C 0.6288(6) 0.4438(4) 0.5759(3) 0.0638(14) Uani 1 1 d . . .
H8BA H 0.6889 0.4845 0.5220 0.096 Uiso 1 1 calc R . .
H8BB H 0.5394 0.4513 0.5685 0.096 Uiso 1 1 calc R . .
H8BC H 0.6602 0.3529 0.5869 0.096 Uiso 1 1 calc R . .
C9B C 0.5336(6) 0.4494(4) 0.7388(3) 0.0638(12) Uani 1 1 d . . .
H9BA H 0.5333 0.4926 0.7886 0.096 Uiso 1 1 calc R . .
H9BB H 0.5641 0.3583 0.7500 0.096 Uiso 1 1 calc R . .
H9BC H 0.4436 0.4576 0.7323 0.096 Uiso 1 1 calc R . .
C10B C 0.7096(4) 0.9694(3) 0.6625(3) 0.0411(8) Uani 1 1 d . . .
H10B H 0.7454 0.9257 0.7126 0.049 Uiso 1 1 calc R . .
C11B C 0.6279(6) 1.0939(4) 0.6921(4) 0.0680(14) Uani 1 1 d . . .
H11D H 0.5521 1.0727 0.7430 0.102 Uiso 1 1 calc R . .
H11E H 0.5958 1.1424 0.6432 0.102 Uiso 1 1 calc R . .
H11F H 0.6836 1.1460 0.7089 0.102 Uiso 1 1 calc R . .
C12B C 0.8284(5) 0.9980(5) 0.5828(3) 0.0613(12) Uani 1 1 d . . .
H12D H 0.8781 0.9172 0.5652 0.092 Uiso 1 1 calc R . .
H12E H 0.8861 1.0491 0.5987 0.092 Uiso 1 1 calc R . .
H12F H 0.7974 1.0462 0.5334 0.092 Uiso 1 1 calc R . .
N3 N 0.9385(3) 0.4702(3) 0.73015(18) 0.0336(6) Uani 1 1 d . . .
C1 C 0.9166(3) 0.3437(3) 0.7641(2) 0.0277(6) Uani 1 1 d . . .
C2 C 0.8055(3) 0.3218(3) 0.8363(2) 0.0384(7) Uani 1 1 d . . .
H2A H 0.7483 0.3927 0.8592 0.046 Uiso 1 1 calc R . .
C3 C 0.7775(4) 0.1991(4) 0.8748(3) 0.0468(9) Uani 1 1 d . . .
H3B H 0.7014 0.1854 0.9237 0.056 Uiso 1 1 calc R . .
C4 C 0.8608(4) 0.0964(4) 0.8417(3) 0.0487(9) Uani 1 1 d . . .
H4A H 0.8433 0.0113 0.8684 0.058 Uiso 1 1 calc R . .
C5 C 0.9691(4) 0.1168(3) 0.7701(3) 0.0407(8) Uani 1 1 d . . .
H5A H 1.0243 0.0443 0.7480 0.049 Uiso 1 1 calc R . .
C6 C 1.0022(3) 0.2393(3) 0.7279(2) 0.0297(6) Uani 1 1 d . . .
C7 C 1.1219(3) 0.2588(3) 0.6466(2) 0.0389(7) Uani 1 1 d . . .
C8 C 1.0760(4) 0.3273(4) 0.5667(2) 0.0484(9) Uani 1 1 d . . .
H8A H 1.0280 0.4106 0.5803 0.073 Uiso 1 1 calc R . .
H8B H 1.0172 0.2746 0.5534 0.073 Uiso 1 1 calc R . .
H8C H 1.1533 0.3405 0.5153 0.073 Uiso 1 1 calc R . .
C9 C 1.1974(5) 0.1290(4) 0.6210(3) 0.0605(12) Uani 1 1 d . . .
H9A H 1.1375 0.0774 0.6078 0.091 Uiso 1 1 calc R . .
H9B H 1.2298 0.0828 0.6703 0.091 Uiso 1 1 calc R . .
H9C H 1.2727 0.1446 0.5685 0.091 Uiso 1 1 calc R . .
C10 C 1.2211(4) 0.3355(4) 0.6663(3) 0.0469(8) Uani 1 1 d . . .
H10C H 1.1770 0.4190 0.6824 0.070 Uiso 1 1 calc R . .
H10D H 1.2965 0.3484 0.6135 0.070 Uiso 1 1 calc R . .
H10E H 1.2529 0.2876 0.7155 0.070 Uiso 1 1 calc R . .

loop_
_atom_site_aniso_label
_atom_site_aniso_U_11
_atom_site_aniso_U_22
_atom_site_aniso_U_33
_atom_site_aniso_U_23
_atom_site_aniso_U_13
_atom_site_aniso_U_12
Re1 0.02370(8) 0.02291(8) 0.03075(8) -0.00331(5) -0.00792(5) -0.00124(5)
Cl1 0.0334(4) 0.0508(5) 0.0471(5) 0.0010(4) -0.0022(4) -0.0121(4)
N1 0.0244(12) 0.0395(14) 0.0381(14) -0.0085(11) -0.0102(11) -0.0026(10)
C1A 0.0346(16) 0.0318(15) 0.0344(15) -0.0085(12) -0.0105(13) -0.0007(12)
C2A 0.0378(18) 0.0373(17) 0.0376(17) -0.0054(13) -0.0094(14) -0.0027(14)
C3A 0.052(2) 0.059(2) 0.046(2) -0.0158(18) -0.0100(18) 0.0032(19)
C4A 0.081(3) 0.086(3) 0.045(2) -0.025(2) -0.027(2) 0.000(3)
C5A 0.062(3) 0.113(4) 0.067(3) -0.041(3) -0.037(3) 0.001(3)
C6A 0.048(2) 0.075(3) 0.053(2) -0.025(2) -0.0248(19) 0.003(2)
C7A 0.0295(17) 0.067(3) 0.056(2) -0.026(2) -0.0069(16) -0.0001(17)
C8A 0.058(3) 0.049(3) 0.146(6) -0.037(3) -0.033(3) -0.001(2)
C9A 0.043(2) 0.062(3) 0.074(3) 0.000(2) -0.010(2) -0.003(2)
C10A 0.040(2) 0.146(6) 0.085(4) -0.054(4) -0.028(3) 0.006(3)
C11A 0.080(5) 0.095(6) 0.258(13) 0.014(7) 0.048(6) 0.039(4)
C12A 0.078(5) 0.143(9) 0.190(11) 0.045(8) 0.031(6) 0.004(5)
N2 0.0306(13) 0.0250(12) 0.0340(13) 0.0023(10) -0.0087(10) -0.0054(10)
C1B 0.0254(14) 0.0253(14) 0.0299(14) -0.0034(11) -0.0098(11) -0.0009(11)
C2B 0.0310(16) 0.0279(15) 0.0463(18) -0.0067(13) -0.0135(14) -0.0029(12)
C3B 0.0372(19) 0.0414(19) 0.074(3) -0.0143(18) -0.0246(19) -0.0034(15)
C4B 0.039(2) 0.050(2) 0.077(3) -0.004(2) -0.032(2) 0.0051(16)
C5B 0.0398(19) 0.0312(16) 0.059(2) -0.0048(15) -0.0171(17) 0.0089(14)
C6B 0.0327(16) 0.0266(15) 0.0349(16) -0.0034(12) -0.0076(13) 0.0006(12)
C7B 0.0384(18) 0.0278(16) 0.063(2) -0.0083(15) -0.0190(17) -0.0063(13)
C8B 0.095(4) 0.037(2) 0.054(3) -0.0109(18) -0.006(2) -0.012(2)
C9B 0.090(4) 0.045(2) 0.047(2) -0.0039(18) -0.009(2) -0.001(2)
C10B 0.055(2) 0.0250(15) 0.0477(19) -0.0031(13) -0.0217(17) -0.0042(14)
C11B 0.108(4) 0.0276(19) 0.080(3) -0.0115(19) -0.049(3) 0.010(2)
C12B 0.076(3) 0.053(2) 0.061(3) 0.008(2) -0.024(2) -0.034(2)
N3 0.0300(13) 0.0280(13) 0.0369(14) -0.0028(11) -0.0036(11) 0.0030(10)
C1 0.0284(14) 0.0250(13) 0.0307(14) -0.0041(11) -0.0107(12) -0.0002(11)
C2 0.0326(16) 0.0400(17) 0.0390(17) -0.0055(14) -0.0049(14) -0.0017(13)
C3 0.042(2) 0.050(2) 0.0442(19) 0.0043(16) -0.0071(16) -0.0128(16)
C4 0.054(2) 0.0354(18) 0.059(2) 0.0072(16) -0.0210(19) -0.0172(16)
C5 0.046(2) 0.0244(15) 0.053(2) -0.0058(14) -0.0175(16) 0.0000(13)
C6 0.0314(15) 0.0250(14) 0.0342(15) -0.0060(11) -0.0124(12) 0.0015(11)
C7 0.0326(16) 0.0412(18) 0.0373(17) -0.0061(14) -0.0054(13) 0.0066(13)
C8 0.048(2) 0.056(2) 0.0353(18) -0.0093(16) -0.0070(16) 0.0078(17)
C9 0.050(2) 0.051(2) 0.069(3) -0.020(2) -0.002(2) 0.0184(19)
C10 0.0289(17) 0.053(2) 0.054(2) -0.0022(17) -0.0088(15) -0.0012(15)

loop_
_atom_type_symbol
_atom_type_description
_atom_type_scat_dispersion_real
_atom_type_scat_dispersion_imag
_atom_type_scat_source
C C 0.0033 0.0016 'International Tables Vol C Tables 4.2.6.8 and 6.1.1.4'
H H 0.0000 0.0000 'International Tables Vol C Tables 4.2.6.8 and 6.1.1.4'
N N 0.0061 0.0033 'International Tables Vol C Tables 4.2.6.8 and 6.1.1.4'
Cl Cl 0.1484 0.1585 'International Tables Vol C Tables 4.2.6.8 and 6.1.1.4'
Re Re -1.0185 7.2310 'International Tables Vol C Tables 4.2.6.8 and 6.1.1.4'

loop_
_geom_angle_atom_site_label_1
_geom_angle_atom_site_label_2
_geom_angle_atom_site_label_3
_geom_angle
_geom_angle_site_symmetry_1
_geom_angle_site_symmetry_3
_geom_angle_publ_flag
N1 Re1 N2 111.46(13) . . ?
N1 Re1 N3 110.56(13) . . ?
N2 Re1 N3 111.62(12) . . ?
N1 Re1 Cl1 107.54(9) . . ?
N2 Re1 Cl1 107.37(8) . . ?
N3 Re1 Cl1 108.10(9) . . ?
C1A N1 Re1 172.4(2) . . ?
N1 C1A C2A 120.8(3) . . ?
N1 C1A C6A 116.8(3) . . ?
C2A C1A C6A 122.3(3) . . ?
C3A C2A C1A 118.1(3) . . ?
C3A C2A C7A 121.6(3) . . ?
C1A C2A C7A 120.4(3) . . ?
C4A C3A C2A 120.7(4) . . ?
C5A C4A C3A 120.9(4) . . ?
C4A C5A C6A 121.4(4) . . ?
C5A C6A C1A 116.5(4) . . ?
C5A C6A C10A 121.8(4) . . ?
C1A C6A C10A 121.7(4) . . ?
C8A C7A C2A 109.9(4) . . ?
C8A C7A C9A 111.0(4) . . ?
C2A C7A C9A 112.2(4) . . ?
C11A C10A C6A 113.2(6) . . ?
C11A C10A C12A 112.1(7) . . ?
C6A C10A C12A 111.3(6) . . ?
C1B N2 Re1 171.2(2) . . ?
N2 C1B C6B 118.6(3) . . ?
N2 C1B C2B 119.6(3) . . ?
C6B C1B C2B 121.7(3) . . ?
C3B C2B C1B 117.6(3) . . ?
C3B C2B C7B 121.1(3) . . ?
C1B C2B C7B 121.3(3) . . ?
C4B C3B C2B 121.3(3) . . ?
C3B C4B C5B 120.2(3) . . ?
C6B C5B C4B 121.5(3) . . ?
C5B C6B C1B 117.6(3) . . ?
C5B C6B C10B 121.5(3) . . ?
C1B C6B C10B 120.8(3) . . ?
C2B C7B C9B 111.4(3) . . ?
C2B C7B C8B 112.1(3) . . ?
C9B C7B C8B 110.5(3) . . ?
C12B C10B C6B 110.7(3) . . ?
C12B C10B C11B 111.2(4) . . ?
C6B C10B C11B 113.4(3) . . ?
C1 N3 Re1 160.8(2) . . ?
N3 C1 C2 117.4(3) . . ?
N3 C1 C6 122.1(3) . . ?
C2 C1 C6 120.5(3) . . ?
C3 C2 C1 121.1(3) . . ?
C4 C3 C2 119.3(4) . . ?
C5 C4 C3 120.0(3) . . ?
C4 C5 C6 123.2(3) . . ?
C5 C6 C1 115.8(3) . . ?
C5 C6 C7 121.9(3) . . ?
C1 C6 C7 122.2(3) . . ?
C8 C7 C6 110.1(3) . . ?
C8 C7 C10 110.9(3) . . ?
C6 C7 C10 110.3(3) . . ?
C8 C7 C9 107.1(3) . . ?
C6 C7 C9 111.4(3) . . ?
C10 C7 C9 107.0(3) . . ?

loop_
_geom_bond_atom_site_label_1
_geom_bond_atom_site_label_2
_geom_bond_distance
_geom_bond_site_symmetry_2
_geom_bond_publ_flag
Re1 N1 1.744(3) . ?
Re1 N2 1.751(3) . ?
Re1 N3 1.757(3) . ?
Re1 Cl1 2.2990(8) . ?
N1 C1A 1.387(4) . ?
C1A C2A 1.399(5) . ?
C1A C6A 1.416(5) . ?
C2A C3A 1.385(5) . ?
C2A C7A 1.525(5) . ?
C3A C4A 1.388(7) . ?
C4A C5A 1.360(7) . ?
C5A C6A 1.411(6) . ?
C6A C10A 1.513(7) . ?
C7A C8A 1.512(7) . ?
C7A C9A 1.525(6) . ?
C10A C11A 1.451(10) . ?
C10A C12A 1.512(12) . ?
N2 C1B 1.385(4) . ?
C1B C6B 1.410(4) . ?
C1B C2B 1.416(4) . ?
C2B C3B 1.391(5) . ?
C2B C7B 1.508(4) . ?
C3B C4B 1.376(5) . ?
C4B C5B 1.386(6) . ?
C5B C6B 1.383(5) . ?
C6B C10B 1.524(5) . ?
C7B C9B 1.511(6) . ?
C7B C8B 1.532(6) . ?
C10B C12B 1.525(6) . ?
C10B C11B 1.539(5) . ?
N3 C1 1.384(4) . ?
C1 C2 1.398(4) . ?
C1 C6 1.417(4) . ?
C2 C3 1.375(5) . ?
C3 C4 1.377(6) . ?
C4 C5 1.371(6) . ?
C5 C6 1.400(4) . ?
C6 C7 1.532(5) . ?
C7 C8 1.530(5) . ?
C7 C10 1.545(5) . ?
C7 C9 1.547(5) . ?

loop_
_cod_related_entry_id
_cod_related_entry_database
_cod_related_entry_code
1 ChemSpider 30652726
